data_1516354
loop_
_publ_author_name
'Guo, Jixi'
'Liu, Lang'
'Jia, Dianzeng'
'Wang, Junhua'
'Xie, Xiaolin'

_publ_section_title
;
 Solid-state photochromic properties and mechanism of
 1-phenyl-3-methyl-4-(3-chlorobenzal)-5-hydroxypyrazole
 4-methylthiosemicarbazone.
;
_journal_issue 7
_journal_name_full 'The journal of physical chemistry. A'
_journal_page_first 1255
_journal_page_last 1258
_journal_paper_doi 10.1021/jp808378e
_journal_volume 113
_journal_year 2009
_chemical_formula_sum 'C19 H18 Cl N5 O S'
_chemical_formula_weight 399.90
_chemical_name_systematic
; 
 ? 
;
_space_group_IT_number 14
_symmetry_cell_setting monoclinic
_symmetry_space_group_name_Hall '-P 2ybc'
_symmetry_space_group_name_H-M 'P 1 21/c 1'
_atom_sites_solution_hydrogens geom
_atom_sites_solution_primary direct
_atom_sites_solution_secondary difmap
_audit_creation_method SHELXL-97
_cell_angle_alpha 90.00
_cell_angle_beta 110.354(2)
_cell_angle_gamma 90.00
_cell_formula_units_Z 4
_cell_length_a 7.2743(2)
_cell_length_b 24.0163(7)
_cell_length_c 11.6800(3)
_cell_measurement_reflns_used 17011
_cell_measurement_temperature 153(2)
_cell_measurement_theta_max 27.49
_cell_measurement_theta_min 3.04
_cell_volume 1913.11(9)
_computing_cell_refinement 'Rapid Auto Version 3.0 (Rigaku 2004)'
_computing_data_collection
'Rapid Auto Version 3.0 (Rigaku 2004) (Rigaku (2004). Rapid Auto. Version 3.0. Rigaku Corporation, Tokyo, Japan. Rigaku/MSC (2004). CrystalStructure. Version 3.7.0. Rigaku/MSC, The Woodlands, Texas, USA)'
_computing_data_reduction 'Rapid Auto Version 3.0 (Rigaku 2004)'
_computing_molecular_graphics 'SHELXTL 5.1 (Bruker AXS, 2000)'
_computing_publication_material 'SHELXTL 5.1 (Bruker AXS, 2000)'
_computing_structure_refinement 'SHELXL-97 (Sheldrick, 1997)'
_computing_structure_solution 'SHELXS-97 (Sheldrick, 1990)'
_diffrn_ambient_temperature 153(2)
_diffrn_measured_fraction_theta_full 0.999
_diffrn_measured_fraction_theta_max 0.999
_diffrn_measurement_device_type 'Rigaku R-axis Spider'
_diffrn_measurement_method '\w scans'
_diffrn_radiation_monochromator graphite
_diffrn_radiation_source 'Rotating Anode'
_diffrn_radiation_type MoK\a
_diffrn_radiation_wavelength 0.71073
_diffrn_reflns_av_R_equivalents 0.0133
_diffrn_reflns_av_sigmaI/netI 0.0103
_diffrn_reflns_limit_h_max 9
_diffrn_reflns_limit_h_min -9
_diffrn_reflns_limit_k_max 31
_diffrn_reflns_limit_k_min -31
_diffrn_reflns_limit_l_max 12
_diffrn_reflns_limit_l_min -15
_diffrn_reflns_number 18744
_diffrn_reflns_theta_full 27.48
_diffrn_reflns_theta_max 27.48
_diffrn_reflns_theta_min 3.04
_diffrn_standards_decay_% 0
_diffrn_standards_interval_count 0
_diffrn_standards_interval_time 0
_diffrn_standards_number 0
_exptl_absorpt_coefficient_mu 0.328
_exptl_absorpt_correction_T_max 0.9283
_exptl_absorpt_correction_T_min 0.8199
_exptl_absorpt_correction_type empirical
_exptl_absorpt_process_details
;
Higashi, T. (1995). Program for 
Absorption Correction. Rigaku Corporation, Tokyo, Japan.
;
_exptl_crystal_colour yollowish
_exptl_crystal_density_diffrn 1.388
_exptl_crystal_density_method 'not measured'
_exptl_crystal_description chunk
_exptl_crystal_F_000 832
_exptl_crystal_size_max 0.63
_exptl_crystal_size_mid 0.27
_exptl_crystal_size_min 0.23
_refine_diff_density_max 0.414
_refine_diff_density_min -0.468
_refine_diff_density_rms 0.049
_refine_ls_extinction_coef 0.0035(9)
_refine_ls_extinction_expression Fc^*^=kFc[1+0.001xFc^2^\l^3^/sin(2\q)]^-1/4^
_refine_ls_extinction_method SHELXL
_refine_ls_goodness_of_fit_ref 1.017
_refine_ls_hydrogen_treatment mixed
_refine_ls_matrix_type full
_refine_ls_number_parameters 259
_refine_ls_number_reflns 4390
_refine_ls_number_restraints 3
_refine_ls_restrained_S_all 1.017
_refine_ls_R_factor_all 0.0368
_refine_ls_R_factor_gt 0.0347
_refine_ls_shift/su_max 0.001
_refine_ls_shift/su_mean 0.000
_refine_ls_structure_factor_coef Fsqd
_refine_ls_weighting_details 'calc w=1/[\s^2^(Fo^2^)+(0.0566P)^2^+0.9691P] where P=(Fo^2^+2Fc^2^)/3'
_refine_ls_weighting_scheme calc
_refine_ls_wR_factor_gt 0.0973
_refine_ls_wR_factor_ref 0.0991
_reflns_number_gt 4085
_reflns_number_total 4390
_reflns_threshold_expression >2sigma(I)
_cod_data_source_file jp808378e_si_002.cif
_cod_data_source_block II
_cod_depositor_comments
;
The following automatic conversions were performed:

'_symmetry_cell_setting' value 'Monoclinic' changed to 'monoclinic'
according to
/usr/data/users/saulius/automatic-downloads/retrospective/ACS/lib/dictionaries/cif_core.dic
dictionary named 'cif_core.dic' version 2.4.2 from
2011-04-26.

'_exptl_absorpt_correction_type' value 'Empirical'
changed to 'empirical' according to
/usr/data/users/saulius/automatic-downloads/retrospective/ACS/lib/dictionaries/cif_core.dic
dictionary named 'cif_core.dic' version 2.4.2 from 2011-04-26.

Automatic conversion script
Id: cif_fix_values 2281 2013-09-26 08:29:07Z andrius 
;
_cod_original_sg_symbol_H-M P2(1)/c
_cod_database_code 1516354

loop_
_symmetry_equiv_pos_as_xyz
'x, y, z'
'-x, y+1/2, -z+1/2'
'-x, -y, -z'
'x, -y-1/2, z-1/2'

loop_
_atom_site_label
_atom_site_type_symbol
_atom_site_fract_x
_atom_site_fract_y
_atom_site_fract_z
_atom_site_U_iso_or_equiv
_atom_site_adp_type
_atom_site_occupancy
_atom_site_symmetry_multiplicity
_atom_site_calc_flag
_atom_site_refinement_flags
Cl Cl 1.19507(6) 0.476862(19) 0.91186(5) 0.05254(15) Uani 1 1 d .
S S 0.18873(5) 0.222873(14) 0.37193(3) 0.02768(11) Uani 1 1 d .
O O 0.68479(14) 0.22460(4) 0.68000(8) 0.01991(19) Uani 1 1 d .
N1 N 0.72825(15) 0.23192(4) 0.88500(9) 0.0159(2) Uani 1 1 d .
N2 N 0.72729(15) 0.27440(4) 0.96379(9) 0.0166(2) Uani 1 1 d D
N3 N 0.48356(15) 0.34627(4) 0.56779(9) 0.0193(2) Uani 1 1 d .
N4 N 0.39225(16) 0.29604(4) 0.53459(9) 0.0199(2) Uani 1 1 d D
N5 N 0.27029(18) 0.32896(5) 0.33897(10) 0.0259(2) Uani 1 1 d D
C1 C 0.7588(2) 0.13271(5) 0.85633(11) 0.0222(3) Uani 1 1 d .
H1 H 0.6596 0.1351 0.7780 0.027 Uiso 1 1 calc R
C2 C 0.8484(2) 0.08218(6) 0.90005(13) 0.0283(3) Uani 1 1 d .
H2 H 0.8105 0.0497 0.8510 0.034 Uiso 1 1 calc R
C3 C 0.9929(2) 0.07859(6) 1.01481(14) 0.0287(3) Uani 1 1 d .
H3 H 1.0544 0.0439 1.0436 0.034 Uiso 1 1 calc R
C4 C 1.0472(2) 0.12573(6) 1.08714(12) 0.0243(3) Uani 1 1 d .
H4 H 1.1450 0.1231 1.1660 0.029 Uiso 1 1 calc R
C5 C 0.95976(18) 0.17667(5) 1.04533(11) 0.0196(2) Uani 1 1 d .
H5 H 0.9968 0.2089 1.0951 0.024 Uiso 1 1 calc R
C6 C 0.81722(17) 0.17990(5) 0.92958(10) 0.0162(2) Uani 1 1 d .
C7 C 0.68473(16) 0.25381(5) 0.76917(10) 0.0153(2) Uani 1 1 d .
C8 C 0.64448(17) 0.31162(5) 0.77857(10) 0.0158(2) Uani 1 1 d .
C9 C 0.66929(17) 0.32138(5) 0.90065(10) 0.0168(2) Uani 1 1 d .
C10 C 0.6315(2) 0.37171(5) 0.96387(11) 0.0241(3) Uani 1 1 d .
H10A H 0.7498 0.3949 0.9918 0.036 Uiso 1 1 calc R
H10B H 0.5967 0.3602 1.0342 0.036 Uiso 1 1 calc R
H10C H 0.5233 0.3931 0.9071 0.036 Uiso 1 1 calc R
C11 C 0.59495(17) 0.35328(5) 0.68087(10) 0.0168(2) Uani 1 1 d .
C12 C 0.68185(19) 0.40987(5) 0.70961(11) 0.0198(2) Uani 1 1 d .
C13 C 0.5759(2) 0.45674(6) 0.65228(14) 0.0298(3) Uani 1 1 d .
H13 H 0.4450 0.4527 0.5973 0.036 Uiso 1 1 calc R
C14 C 0.6611(3) 0.50916(6) 0.67535(17) 0.0398(4) Uani 1 1 d .
H14 H 0.5877 0.5408 0.6360 0.048 Uiso 1 1 calc R
C15 C 0.8518(3) 0.51590(6) 0.75503(16) 0.0374(4) Uani 1 1 d .
H15 H 0.9107 0.5517 0.7699 0.045 Uiso 1 1 calc R
C16 C 0.9548(2) 0.46927(6) 0.81258(14) 0.0293(3) Uani 1 1 d .
C17 C 0.87231(19) 0.41652(5) 0.79160(12) 0.0223(3) Uani 1 1 d .
H17 H 0.9452 0.3852 0.8328 0.027 Uiso 1 1 calc R
C18 C 0.28644(18) 0.28615(5) 0.41384(11) 0.0204(2) Uani 1 1 d .
C19 C 0.1715(3) 0.32594(7) 0.20723(12) 0.0350(3) Uani 1 1 d .
H19A H 0.0300 0.3220 0.1886 0.053 Uiso 1 1 calc R
H19B H 0.2206 0.2937 0.1750 0.053 Uiso 1 1 calc R
H19C H 0.1974 0.3601 0.1694 0.053 Uiso 1 1 calc R
H2N H 0.717(2) 0.2660(7) 1.0324(10) 0.026(4) Uiso 1 1 d D
H4N H 0.422(3) 0.2675(6) 0.5825(15) 0.038(5) Uiso 1 1 d D
H5N H 0.335(3) 0.3581(6) 0.3724(16) 0.038(5) Uiso 1 1 d D

loop_
_atom_site_aniso_label
_atom_site_aniso_U_11
_atom_site_aniso_U_22
_atom_site_aniso_U_33
_atom_site_aniso_U_23
_atom_site_aniso_U_13
_atom_site_aniso_U_12
Cl 0.0319(2) 0.0381(2) 0.0754(3) -0.0173(2) 0.0032(2) -0.01112(16)
S 0.02571(18) 0.02524(18) 0.02649(19) -0.00487(12) 0.00200(14) -0.00266(12)
O 0.0309(5) 0.0188(4) 0.0113(4) -0.0021(3) 0.0089(3) 0.0001(3)
N1 0.0225(5) 0.0154(5) 0.0107(4) -0.0014(4) 0.0070(4) -0.0006(4)
N2 0.0252(5) 0.0164(5) 0.0102(4) -0.0016(4) 0.0086(4) 0.0004(4)
N3 0.0204(5) 0.0210(5) 0.0161(5) 0.0000(4) 0.0060(4) 0.0004(4)
N4 0.0210(5) 0.0208(5) 0.0157(5) 0.0003(4) 0.0037(4) 0.0002(4)
N5 0.0300(6) 0.0268(6) 0.0157(5) -0.0011(4) 0.0013(4) -0.0012(5)
C1 0.0289(6) 0.0198(6) 0.0187(6) -0.0020(5) 0.0095(5) -0.0025(5)
C2 0.0395(8) 0.0173(6) 0.0304(7) -0.0027(5) 0.0149(6) -0.0010(5)
C3 0.0341(7) 0.0195(6) 0.0347(7) 0.0065(5) 0.0147(6) 0.0056(5)
C4 0.0239(6) 0.0259(6) 0.0233(6) 0.0066(5) 0.0083(5) 0.0018(5)
C5 0.0226(6) 0.0199(6) 0.0175(6) 0.0012(4) 0.0085(5) -0.0016(4)
C6 0.0209(5) 0.0156(5) 0.0150(5) 0.0017(4) 0.0099(4) -0.0008(4)
C7 0.0175(5) 0.0177(5) 0.0112(5) 0.0007(4) 0.0058(4) -0.0018(4)
C8 0.0183(5) 0.0170(5) 0.0127(5) -0.0003(4) 0.0061(4) -0.0008(4)
C9 0.0192(5) 0.0176(5) 0.0144(5) -0.0006(4) 0.0070(4) -0.0004(4)
C10 0.0382(7) 0.0191(6) 0.0178(6) -0.0018(5) 0.0134(5) 0.0039(5)
C11 0.0191(5) 0.0190(5) 0.0138(5) 0.0012(4) 0.0075(4) 0.0016(4)
C12 0.0264(6) 0.0186(6) 0.0167(5) 0.0010(4) 0.0104(5) -0.0001(5)
C13 0.0334(7) 0.0223(6) 0.0303(7) 0.0062(5) 0.0067(6) 0.0020(5)
C14 0.0466(9) 0.0206(7) 0.0493(9) 0.0093(6) 0.0131(8) 0.0027(6)
C15 0.0453(9) 0.0191(6) 0.0503(9) -0.0031(6) 0.0197(8) -0.0076(6)
C16 0.0293(7) 0.0254(7) 0.0352(7) -0.0063(6) 0.0138(6) -0.0049(5)
C17 0.0259(6) 0.0198(6) 0.0226(6) -0.0019(5) 0.0103(5) -0.0007(5)
C18 0.0168(5) 0.0252(6) 0.0180(6) -0.0019(5) 0.0043(5) 0.0033(4)
C19 0.0455(9) 0.0350(8) 0.0150(6) 0.0001(5) -0.0015(6) 0.0004(6)

loop_
_atom_type_symbol
_atom_type_description
_atom_type_scat_dispersion_real
_atom_type_scat_dispersion_imag
_atom_type_scat_source
C C 0.0033 0.0016 'International Tables Vol C Tables 4.2.6.8 and 6.1.1.4'
H H 0.0000 0.0000 'International Tables Vol C Tables 4.2.6.8 and 6.1.1.4'
Cl Cl 0.1484 0.1585 'International Tables Vol C Tables 4.2.6.8 and 6.1.1.4'
N N 0.0061 0.0033 'International Tables Vol C Tables 4.2.6.8 and 6.1.1.4'
O O 0.0106 0.0060 'International Tables Vol C Tables 4.2.6.8 and 6.1.1.4'
S S 0.1246 0.1234 'International Tables Vol C Tables 4.2.6.8 and 6.1.1.4'

loop_
_geom_angle_atom_site_label_1
_geom_angle_atom_site_label_2
_geom_angle_atom_site_label_3
_geom_angle
N2 N1 C7 108.68(9)
N2 N1 C6 120.99(9)
C7 N1 C6 127.86(10)
C9 N2 N1 109.37(9)
C9 N2 H2N 127.2(11)
N1 N2 H2N 118.3(11)
C11 N3 N4 118.23(10)
N3 N4 C18 119.22(11)
N3 N4 H4N 121.9(13)
C18 N4 H4N 117.0(13)
C18 N5 C19 123.73(12)
C18 N5 H5N 115.1(13)
C19 N5 H5N 120.8(13)
C2 C1 C6 118.76(12)
C2 C1 H1 120.6
C6 C1 H1 120.6
C1 C2 C3 120.69(13)
C1 C2 H2 119.7
C3 C2 H2 119.7
C4 C3 C2 119.81(12)
C4 C3 H3 120.1
C2 C3 H3 120.1
C3 C4 C5 120.51(12)
C3 C4 H4 119.7
C5 C4 H4 119.7
C4 C5 C6 119.14(12)
C4 C5 H5 120.4
C6 C5 H5 120.4
C5 C6 C1 121.08(11)
C5 C6 N1 119.75(10)
C1 C6 N1 119.17(11)
O C7 N1 122.25(11)
O C7 C8 131.66(10)
N1 C7 C8 106.09(9)
C9 C8 C7 106.54(10)
C9 C8 C11 126.25(11)
C7 C8 C11 127.17(10)
N2 C9 C8 109.09(10)
N2 C9 C10 119.30(10)
C8 C9 C10 131.50(11)
C9 C10 H10A 109.5
C9 C10 H10B 109.5
H10A C10 H10B 109.5
C9 C10 H10C 109.5
H10A C10 H10C 109.5
H10B C10 H10C 109.5
N3 C11 C8 126.96(11)
N3 C11 C12 114.46(10)
C8 C11 C12 118.57(10)
C17 C12 C13 119.24(12)
C17 C12 C11 120.20(11)
C13 C12 C11 120.53(12)
C14 C13 C12 120.23(14)
C14 C13 H13 119.9
C12 C13 H13 119.9
C15 C14 C13 120.77(14)
C15 C14 H14 119.6
C13 C14 H14 119.6
C16 C15 C14 118.55(14)
C16 C15 H15 120.7
C14 C15 H15 120.7
C15 C16 C17 121.71(14)
C15 C16 Cl 119.18(11)
C17 C16 Cl 119.11(11)
C16 C17 C12 119.47(12)
C16 C17 H17 120.3
C12 C17 H17 120.3
N5 C18 N4 115.60(12)
N5 C18 S 125.30(10)
N4 C18 S 119.10(10)
N5 C19 H19A 109.5
N5 C19 H19B 109.5
H19A C19 H19B 109.5
N5 C19 H19C 109.5
H19A C19 H19C 109.5
H19B C19 H19C 109.5

loop_
_geom_bond_atom_site_label_1
_geom_bond_atom_site_label_2
_geom_bond_distance
Cl C16 1.7388(16)
S C18 1.6769(13)
O C7 1.2557(14)
N1 N2 1.3755(13)
N1 C7 1.3817(14)
N1 C6 1.4201(15)
N2 C9 1.3336(15)
N2 H2N 0.856(9)
N3 C11 1.2980(15)
N3 N4 1.3666(15)
N4 C18 1.3721(16)
N4 H4N 0.863(9)
N5 C18 1.3283(17)
N5 C19 1.4561(17)
N5 H5N 0.858(9)
C1 C2 1.3879(18)
C1 C6 1.3943(17)
C1 H1 0.9500
C2 C3 1.389(2)
C2 H2 0.9500
C3 C4 1.385(2)
C3 H3 0.9500
C4 C5 1.3869(18)
C4 H4 0.9500
C5 C6 1.3906(17)
C5 H5 0.9500
C7 C8 1.4310(16)
C8 C9 1.3934(15)
C8 C11 1.4654(16)
C9 C10 1.4910(16)
C10 H10A 0.9800
C10 H10B 0.9800
C10 H10C 0.9800
C11 C12 1.4872(17)
C12 C17 1.3925(18)
C12 C13 1.3967(18)
C13 C14 1.388(2)
C13 H13 0.9500
C14 C15 1.385(3)
C14 H14 0.9500
C15 C16 1.384(2)
C15 H15 0.9500
C16 C17 1.3865(18)
C17 H17 0.9500
C19 H19A 0.9800
C19 H19B 0.9800
C19 H19C 0.9800

loop_
_geom_hbond_atom_site_label_D
_geom_hbond_atom_site_label_H
_geom_hbond_atom_site_label_A
_geom_hbond_distance_DH
_geom_hbond_distance_HA
_geom_hbond_distance_DA
_geom_hbond_angle_DHA
_geom_hbond_site_symmetry_A
N4 H4N O 0.863(9) 2.121(15) 2.8004(14) 135.3(17) .
N2 H2N O 0.856(9) 1.831(11) 2.6489(13) 159.1(16) 4_566

loop_
_geom_torsion_atom_site_label_1
_geom_torsion_atom_site_label_2
_geom_torsion_atom_site_label_3
_geom_torsion_atom_site_label_4
_geom_torsion
C7 N1 N2 C9 5.03(13)
C6 N1 N2 C9 168.52(10)
C11 N3 N4 C18 -174.87(11)
C6 C1 C2 C3 0.3(2)
C1 C2 C3 C4 0.7(2)
C2 C3 C4 C5 -0.7(2)
C3 C4 C5 C6 -0.20(19)
C4 C5 C6 C1 1.17(18)
C4 C5 C6 N1 -179.21(11)
C2 C1 C6 C5 -1.20(19)
C2 C1 C6 N1 179.18(11)
N2 N1 C6 C5 -22.23(16)
C7 N1 C6 C5 137.84(12)
N2 N1 C6 C1 157.40(11)
C7 N1 C6 C1 -42.54(17)
N2 N1 C7 O 176.56(11)
C6 N1 C7 O 14.53(18)
N2 N1 C7 C8 -3.55(12)
C6 N1 C7 C8 -165.58(11)
O C7 C8 C9 -179.21(12)
N1 C7 C8 C9 0.92(13)
O C7 C8 C11 -1.6(2)
N1 C7 C8 C11 178.56(11)
N1 N2 C9 C8 -4.41(13)
N1 N2 C9 C10 172.14(11)
C7 C8 C9 N2 2.13(13)
C11 C8 C9 N2 -175.54(11)
C7 C8 C9 C10 -173.86(13)
C11 C8 C9 C10 8.5(2)
N4 N3 C11 C8 3.70(18)
N4 N3 C11 C12 -177.72(10)
C9 C8 C11 N3 -143.85(13)
C7 C8 C11 N3 38.95(19)
C9 C8 C11 C12 37.62(17)
C7 C8 C11 C12 -139.58(12)
N3 C11 C12 C17 -142.72(12)
C8 C11 C12 C17 35.99(16)
N3 C11 C12 C13 35.44(17)
C8 C11 C12 C13 -145.85(12)
C17 C12 C13 C14 1.1(2)
C11 C12 C13 C14 -177.07(14)
C12 C13 C14 C15 0.1(3)
C13 C14 C15 C16 -0.9(3)
C14 C15 C16 C17 0.5(2)
C14 C15 C16 Cl 179.44(13)
C15 C16 C17 C12 0.7(2)
Cl C16 C17 C12 -178.21(10)
C13 C12 C17 C16 -1.53(19)
C11 C12 C17 C16 176.66(12)
C19 N5 C18 N4 177.14(13)
C19 N5 C18 S -3.0(2)
N3 N4 C18 N5 -4.69(17)
N3 N4 C18 S 175.44(9)
